data_1520834
loop_
_publ_author_name
'Baudrin, E.'
'Touboul, M.'
'Nowogrocki, G.'

_publ_section_title
;
 Synthesis and crystal structure of Ni (V O3)2 . 4(H2 O) and alpha-(Ni (V
 O3)2 . 2(H2 O))
;
_journal_name_full 'Journal of Solid State Chemistry'
_journal_page_first 511
_journal_page_last 516
_journal_volume 152
_journal_year 2000
_chemical_formula_sum 'H8 Ni O10 V2'
_chemical_name_systematic 'Ni (V O3)2 (H2 O)4'
_space_group_IT_number 15
_symmetry_space_group_name_Hall '-C 2yc'
_symmetry_space_group_name_H-M 'C 1 2/c 1'
_cell_angle_alpha 90
_cell_angle_beta 112.14
_cell_angle_gamma 90
_cell_formula_units_Z 4
_cell_length_a 12.969
_cell_length_b 9.817
_cell_length_c 6.88
_cell_volume 811.352
_citation_journal_id_ASTM JSSCBI
_cod_data_source_file Baudrin_JSSCBI_2000_1918.cif
_cod_data_source_block H8Ni1O10V2
_cod_original_cell_volume 811.3521
_cod_original_formula_sum 'H8 Ni1 O10 V2'
_cod_database_code 1520834

loop_
_symmetry_equiv_pos_as_xyz
x,y,z
-x,y,-z+1/2
-x,-y,-z
x,-y,z-1/2
x+1/2,y+1/2,z
-x+1/2,y+1/2,-z+1/2
-x+1/2,-y+1/2,-z
x+1/2,-y+1/2,z-1/2

loop_
_atom_site_label
_atom_site_type_symbol
_atom_site_fract_x
_atom_site_fract_y
_atom_site_fract_z
_atom_site_occupancy
_atom_site_U_iso_or_equiv
O5 O-2 0.6064 0.1204 0.3959 1 0.0
O4 O-2 0.6135 0.1522 0.7915 1 0.0
O2 O-2 0.3372 0.3248 0.3297 1 0.0
H4 H+1 0.607 0.088 0.803 1 0.0
H1 H+1 0.628 0.044 0.373 1 0.0
H2 H+1 0.629 0.163 0.385 1 0.0
O3 O-2 0.2907 0.4194 0.6848 1 0.0
Ni1 Ni+2 0.25 0.25 0.5 1 0.0
O1 O-2 0.5607 0.4536 0.4249 1 0.0
V1 V+5 0.10378 0.97207 0.19563 1 0.0
H3 H+1 0.617 0.142 0.683 1 0.0
